data_4029983
loop_
_publ_author_name
'Davies, Stephen G.'
'Foster, Emma M.'
'Lee, James A.'
'Roberts, Paul M.'
'Thomson, James E.'

_publ_section_title
;
 Stereospecific Cyclization Strategies for \a,\e-Dihydroxy-\b-amino
 Esters: Asymmetric Syntheses of Imino and Amino Sugars.
;
_journal_issue 20
_journal_name_full 'The Journal of organic chemistry'
_journal_page_first 9686
_journal_page_last 9698
_journal_paper_doi 10.1021/jo5018298
_journal_volume 79
_journal_year 2014
_chemical_absolute_configuration ad
_chemical_formula_moiety 'C14 H21 N1 O8'
_chemical_formula_sum 'C14 H21 N O8'
_chemical_formula_weight 331.32
_space_group_IT_number 4
_symmetry_cell_setting monoclinic
_symmetry_space_group_name_Hall 'P 2yb'
_symmetry_space_group_name_H-M 'P 1 21 1'
_atom_sites_solution_hydrogens geom
_atom_sites_solution_primary direct
_cell_angle_alpha 90
_cell_angle_beta 91.852(2)
_cell_angle_gamma 90
_cell_formula_units_Z 2
_cell_length_a 5.09924(11)
_cell_length_b 8.14026(19)
_cell_length_c 20.2137(4)
_cell_measurement_reflns_used 0
_cell_measurement_temperature 150
_cell_measurement_theta_max 0
_cell_measurement_theta_min 0
_cell_volume 838.62(3)
_computing_cell_refinement 'USER DEFINED CELL REFINEMENT'
_computing_data_collection 'USER DEFINED DATA COLLECTION'
_computing_data_reduction 'USER DEFINED DATA REDUCTION'
_computing_molecular_graphics 'CAMERON (Watkin et al., 1996)'
_computing_publication_material 'CRYSTALS (Betteridge et al., 2003)'
_computing_structure_refinement 'CRYSTALS (Betteridge et al., 2003)'
_computing_structure_solution 'SIR92 (Altomare et al., 1994)'
_diffrn_ambient_temperature 150
_diffrn_measured_fraction_theta_full 0.996
_diffrn_measured_fraction_theta_max 0.986
_diffrn_measurement_device Serial
_diffrn_measurement_device_type Unknown
_diffrn_measurement_method \w/2\q
_diffrn_radiation_monochromator graphite
_diffrn_radiation_type 'Cu K\a'
_diffrn_radiation_wavelength 1.54184
_diffrn_reflns_av_R_equivalents 0.000
_diffrn_reflns_limit_h_max 6
_diffrn_reflns_limit_h_min -6
_diffrn_reflns_limit_k_max 9
_diffrn_reflns_limit_k_min -10
_diffrn_reflns_limit_l_max 24
_diffrn_reflns_limit_l_min -25
_diffrn_reflns_number 7222
_diffrn_reflns_theta_full 73.490
_diffrn_reflns_theta_max 76.552
_diffrn_reflns_theta_min 4.377
_diffrn_standards_number 0
_exptl_absorpt_coefficient_mu 0.925
_exptl_absorpt_correction_T_max 0.9460
_exptl_absorpt_correction_T_min 0.8235
_exptl_absorpt_correction_type none
_exptl_crystal_colour colourless
_exptl_crystal_density_diffrn 1.312
_exptl_crystal_density_method 'not measured'
_exptl_crystal_description plate
_exptl_crystal_F_000 352
_exptl_crystal_size_max 0.240
_exptl_crystal_size_mid 0.210
_exptl_crystal_size_min 0.060
_refine_diff_density_max 0.17
_refine_diff_density_min -0.22
_refine_ls_abs_structure_details 'Flack (1983), 1874 Friedel-pairs'
_refine_ls_abs_structure_Flack 0.07(11)
_refine_ls_extinction_method None
_refine_ls_goodness_of_fit_ref 1.0053
_refine_ls_hydrogen_treatment none
_refine_ls_matrix_type full
_refine_ls_number_parameters 209
_refine_ls_number_reflns 7222
_refine_ls_number_restraints 1
_refine_ls_R_factor_all 0.0373
_refine_ls_R_factor_gt 0.0360
_refine_ls_shift/su_max 0.0002964
_refine_ls_shift/su_mean 0.0000278
_refine_ls_structure_factor_coef Fsqd
_refine_ls_weighting_details
;
 Method= Modified Sheldrick 
 w=1/[\s^2^(F^2^) + ( 0.06P)^2^ + 0.06P] 
 ,where P=(max(Fo^2^,0) + 2Fc^2^)/3 
;
_refine_ls_weighting_scheme calc
_refine_ls_wR_factor_all 0.0948
_refine_ls_wR_factor_gt 0.0926
_refine_ls_wR_factor_ref 0.0948
_reflns_limit_h_max 6
_reflns_limit_h_min -6
_reflns_limit_k_max 9
_reflns_limit_k_min -10
_reflns_limit_l_max 25
_reflns_limit_l_min 0
_reflns_number_gt 6999
_reflns_number_total 0
_reflns_threshold_expression I>2.0\s(I)
_oxford_diffrn_Wilson_B_factor 2.69
_oxford_diffrn_Wilson_scale 0.01
_oxford_refine_ls_r_factor_ref 0.0373
_oxford_refine_ls_scale 10.3(3)
_oxford_reflns_number_all 7222
_oxford_reflns_threshold_expression_ref I>-3.0\s(I)
_cod_data_source_file jo5018298_si_002.cif
_cod_data_source_block 48
_cod_depositor_comments
;
The following automatic conversions were performed:

'_symmetry_cell_setting' value 'Monoclinic' changed to 'monoclinic'
according to
/home/saulius/struct/COD-crude-data--automatic-downloads/rss-feeds/ACS/lib/dictionaries/cif_core.dic
dictionary named 'cif_core.dic' version 2.4.2 from 2011-04-26.

Automatic conversion script
Id: cif_fix_values 2281 2013-09-26 08:29:07Z andrius 

 Adding full bibliography for 4029980--4029983.cif.
;
_cod_original_formula_sum 'C14 H21 N1 O8'
_cod_database_code 4029983

loop_
_symmetry_equiv_pos_as_xyz
x,y,z
-x,y+1/2,-z

loop_
_atom_site_label
_atom_site_type_symbol
_atom_site_fract_x
_atom_site_fract_y
_atom_site_fract_z
_atom_site_U_iso_or_equiv
_atom_site_occupancy
_atom_site_adp_type
_atom_site_refinement_flags_posn
O1 O 0.73635(16) 0.11865(11) 0.21859(4) 0.0346 1.0000 Uani .
C2 C 0.5856(2) 0.13146(16) 0.27656(6) 0.0367 1.0000 Uani .
C3 C 0.7127(2) 0.25405(16) 0.32407(5) 0.0342 1.0000 Uani .
O4 O 0.53712(17) 0.28170(13) 0.37773(4) 0.0417 1.0000 Uani .
C5 C 0.5745(2) 0.19271(16) 0.43336(6) 0.0337 1.0000 Uani .
O6 O 0.75345(19) 0.09837(14) 0.44148(4) 0.0473 1.0000 Uani .
C7 C 0.3680(3) 0.2275(2) 0.48199(7) 0.0482 1.0000 Uani .
C8 C 0.7503(2) 0.41845(15) 0.29102(5) 0.0289 1.0000 Uani .
O9 O 0.92483(16) 0.51362(12) 0.33396(4) 0.0357 1.0000 Uani .
C10 C 0.8669(2) 0.67307(16) 0.34399(6) 0.0337 1.0000 Uani .
O11 O 0.67185(17) 0.73807(13) 0.32201(5) 0.0431 1.0000 Uani .
C12 C 1.0768(3) 0.7539(2) 0.38588(7) 0.0487 1.0000 Uani .
C13 C 0.87827(19) 0.40098(14) 0.22397(5) 0.0263 1.0000 Uani .
C14 C 0.7354(2) 0.26935(14) 0.18218(5) 0.0275 1.0000 Uani .
C15 C 0.8693(2) 0.23636(15) 0.11814(5) 0.0295 1.0000 Uani .
O16 O 0.69834(14) 0.12618(12) 0.08090(4) 0.0312 1.0000 Uani .
C17 C 0.7829(2) 0.07720(16) 0.02180(5) 0.0295 1.0000 Uani .
O18 O 0.98845(17) 0.12159(14) 0.00030(4) 0.0419 1.0000 Uani .
C19 C 0.5953(2) -0.03905(17) -0.01165(6) 0.0390 1.0000 Uani .
N20 N 0.88058(17) 0.56009(13) 0.19118(4) 0.0268 1.0000 Uani .
C21 C 1.1023(2) 0.63707(15) 0.17514(5) 0.0268 1.0000 Uani .
O22 O 1.31889(14) 0.57182(12) 0.18149(4) 0.0368 1.0000 Uani .
C23 C 1.0691(2) 0.80818(15) 0.14843(7) 0.0372 1.0000 Uani .
H21 H 0.5889 0.0203 0.2985 0.0413 1.0000 Uiso R
H22 H 0.4094 0.1682 0.2627 0.0411 1.0000 Uiso R
H31 H 0.8714 0.2058 0.3407 0.0391 1.0000 Uiso R
H72 H 0.3953 0.1651 0.5199 0.0715 1.0000 Uiso R
H71 H 0.3702 0.3337 0.4908 0.0732 1.0000 Uiso R
H73 H 0.2051 0.2047 0.4648 0.0723 1.0000 Uiso R
H81 H 0.5843 0.4805 0.2851 0.0325 1.0000 Uiso R
H122 H 1.0100 0.8549 0.4028 0.0707 1.0000 Uiso R
H123 H 1.1286 0.6799 0.4225 0.0705 1.0000 Uiso R
H121 H 1.2257 0.7731 0.3583 0.0706 1.0000 Uiso R
H131 H 1.0676 0.3673 0.2316 0.0292 1.0000 Uiso R
H141 H 0.5584 0.3054 0.1726 0.0321 1.0000 Uiso R
H151 H 1.0422 0.1788 0.1271 0.0348 1.0000 Uiso R
H152 H 0.9022 0.3352 0.0928 0.0337 1.0000 Uiso R
H191 H 0.5880 -0.0171 -0.0587 0.0561 1.0000 Uiso R
H192 H 0.6569 -0.1426 -0.0032 0.0571 1.0000 Uiso R
H193 H 0.4305 -0.0281 0.0090 0.0554 1.0000 Uiso R
H233 H 1.2304 0.8651 0.1512 0.0550 1.0000 Uiso R
H232 H 0.9298 0.8666 0.1655 0.0566 1.0000 Uiso R
H231 H 1.0473 0.7991 0.0990 0.0560 1.0000 Uiso R
H201 H 0.7329 0.6082 0.1876 0.0315 1.0000 Uiso R

loop_
_atom_site_aniso_label
_atom_site_aniso_U_11
_atom_site_aniso_U_22
_atom_site_aniso_U_33
_atom_site_aniso_U_23
_atom_site_aniso_U_13
_atom_site_aniso_U_12
O1 0.0464(4) 0.0236(4) 0.0345(4) 0.0043(3) 0.0117(3) 0.0074(3)
C2 0.0464(6) 0.0285(6) 0.0360(6) 0.0068(5) 0.0134(5) 0.0052(5)
C3 0.0396(6) 0.0353(6) 0.0282(5) 0.0066(5) 0.0093(5) 0.0134(5)
O4 0.0446(4) 0.0485(5) 0.0327(4) 0.0071(4) 0.0131(4) 0.0168(4)
C5 0.0366(5) 0.0384(6) 0.0261(5) -0.0017(4) 0.0025(4) -0.0052(5)
O6 0.0530(5) 0.0570(6) 0.0323(4) 0.0116(4) 0.0061(4) 0.0110(5)
C7 0.0457(7) 0.0679(10) 0.0316(6) -0.0040(6) 0.0101(5) -0.0038(7)
C8 0.0300(5) 0.0291(6) 0.0274(5) 0.0000(4) -0.0007(4) 0.0068(4)
O9 0.0347(4) 0.0411(5) 0.0309(4) -0.0043(3) -0.0050(3) 0.0085(4)
C10 0.0339(5) 0.0373(6) 0.0301(5) -0.0038(4) 0.0077(4) 0.0023(5)
O11 0.0396(4) 0.0347(5) 0.0550(6) -0.0057(4) -0.0003(4) 0.0075(4)
C12 0.0395(6) 0.0595(9) 0.0474(7) -0.0171(6) 0.0044(6) -0.0030(6)
C13 0.0259(4) 0.0264(5) 0.0266(5) 0.0029(4) 0.0010(4) 0.0057(4)
C14 0.0305(5) 0.0234(5) 0.0286(5) 0.0025(4) 0.0019(4) 0.0040(4)
C15 0.0300(5) 0.0292(5) 0.0292(5) -0.0007(4) 0.0013(4) 0.0006(4)
O16 0.0312(3) 0.0333(4) 0.0292(4) -0.0039(3) 0.0027(3) -0.0015(3)
C17 0.0298(5) 0.0305(6) 0.0282(5) 0.0009(4) 0.0006(4) 0.0056(4)
O18 0.0360(4) 0.0540(6) 0.0360(4) -0.0065(4) 0.0081(3) -0.0050(4)
C19 0.0355(5) 0.0431(7) 0.0383(6) -0.0097(5) -0.0001(5) 0.0018(5)
N20 0.0238(4) 0.0260(4) 0.0306(4) 0.0026(3) -0.0004(3) 0.0064(3)
C21 0.0289(5) 0.0248(5) 0.0265(5) -0.0032(4) -0.0009(4) 0.0032(4)
O22 0.0247(4) 0.0371(5) 0.0485(5) 0.0038(3) -0.0002(3) 0.0039(3)
C23 0.0405(6) 0.0258(6) 0.0456(7) 0.0044(5) 0.0064(5) 0.0028(5)

loop_
_atom_type_symbol
_atom_type_scat_dispersion_real
_atom_type_scat_dispersion_imag
_atom_type_scat_Cromer_Mann_a1
_atom_type_scat_Cromer_Mann_b1
_atom_type_scat_Cromer_Mann_a2
_atom_type_scat_Cromer_Mann_b2
_atom_type_scat_Cromer_Mann_a3
_atom_type_scat_Cromer_Mann_b3
_atom_type_scat_Cromer_Mann_a4
_atom_type_scat_Cromer_Mann_b4
_atom_type_scat_Cromer_Mann_c
_atom_type_scat_source
C 0.0181 0.0091 2.3100 20.8439 1.0200 10.2075 1.5886 0.5687 0.8650 51.6512 0.2156 'International Tables Vol C 4.2.6.8 and 6.1.1.4'
H 0.0000 0.0000 0.4930 10.5109 0.3229 26.1257 0.1402 3.1424 0.0408 57.7998 0.0030 'International Tables Vol C 4.2.6.8 and 6.1.1.4'
N 0.0311 0.0180 12.2126 0.0057 3.1322 9.8933 2.0125 28.9975 1.1663 0.5826 -11.5290 'International Tables Vol C 4.2.6.8 and 6.1.1.4'
O 0.0492 0.0322 3.0485 13.2771 2.2868 5.7011 1.5463 0.3239 0.8670 32.9089 0.2508 'International Tables Vol C 4.2.6.8 and 6.1.1.4'

loop_
_geom_angle_atom_site_label_1
_geom_angle_atom_site_label_2
_geom_angle_atom_site_label_3
_geom_angle
_geom_angle_publ_flag
C2 O1 C14 111.53(8) yes
O1 C2 C3 109.75(9) yes
O1 C2 H21 107.1 no
C3 C2 H21 108.2 no
O1 C2 H22 107.6 no
C3 C2 H22 110.5 no
H21 C2 H22 113.7 no
C2 C3 O4 108.37(9) yes
C2 C3 C8 111.15(9) yes
O4 C3 C8 106.52(9) yes
C2 C3 H31 107.1 no
O4 C3 H31 109.9 no
C8 C3 H31 113.8 no
C3 O4 C5 117.92(9) yes
O4 C5 O6 123.06(11) yes
O4 C5 C7 111.37(11) yes
O6 C5 C7 125.57(12) yes
C5 C7 H72 110.5 no
C5 C7 H71 108.4 no
H72 C7 H71 111.7 no
C5 C7 H73 111.4 no
H72 C7 H73 108.3 no
H71 C7 H73 106.4 no
C3 C8 O9 107.06(9) yes
C3 C8 C13 111.92(9) yes
O9 C8 C13 108.03(8) yes
C3 C8 H81 112.7 no
O9 C8 H81 107.8 no
C13 C8 H81 109.1 no
C8 O9 C10 118.17(9) yes
O9 C10 O11 123.53(11) yes
O9 C10 C12 110.65(11) yes
O11 C10 C12 125.82(12) yes
C10 C12 H122 108.9 no
C10 C12 H123 109.0 no
H122 C12 H123 110.3 no
C10 C12 H121 107.8 no
H122 C12 H121 111.2 no
H123 C12 H121 109.6 no
C8 C13 C14 110.14(8) yes
C8 C13 N20 109.31(9) yes
C14 C13 N20 112.44(8) yes
C8 C13 H131 108.8 no
C14 C13 H131 109.2 no
N20 C13 H131 106.8 no
C13 C14 O1 108.79(8) yes
C13 C14 C15 112.16(9) yes
O1 C14 C15 107.15(8) yes
C13 C14 H141 108.9 no
O1 C14 H141 110.6 no
C15 C14 H141 109.2 no
C14 C15 O16 106.01(8) yes
C14 C15 H151 110.2 no
O16 C15 H151 108.3 no
C14 C15 H152 113.4 no
O16 C15 H152 110.5 no
H151 C15 H152 108.3 no
C15 O16 C17 116.21(8) yes
O16 C17 O18 122.72(10) yes
O16 C17 C19 111.80(9) yes
O18 C17 C19 125.47(11) yes
C17 C19 H191 109.4 no
C17 C19 H192 106.8 no
H191 C19 H192 110.8 no
C17 C19 H193 107.7 no
H191 C19 H193 114.0 no
H192 C19 H193 107.9 no
C13 N20 C21 123.03(8) yes
C13 N20 H201 115.3 no
C21 N20 H201 121.1 no
N20 C21 O22 122.32(10) yes
N20 C21 C23 115.71(9) yes
O22 C21 C23 121.97(10) yes
C21 C23 H233 110.2 no
C21 C23 H232 114.8 no
H233 C23 H232 113.7 no
C21 C23 H231 107.3 no
H233 C23 H231 99.4 no
H232 C23 H231 110.2 no

loop_
_geom_bond_atom_site_label_1
_geom_bond_atom_site_label_2
_geom_bond_distance
_geom_bond_publ_flag
O1 C2 1.4259(13) yes
O1 C14 1.4304(13) yes
C2 C3 1.5160(18) yes
C2 H21 1.007 no
C2 H22 0.979 no
C3 O4 1.4464(13) yes
C3 C8 1.5107(16) yes
C3 H31 0.951 no
O4 C5 1.3459(15) yes
C5 O6 1.1997(16) yes
C5 C7 1.4908(16) yes
C7 H72 0.926 no
C7 H71 0.882 no
C7 H73 0.909 no
C8 O9 1.4475(14) yes
C8 C13 1.5297(14) yes
C8 H81 0.990 no
O9 C10 1.3480(15) yes
C10 O11 1.1990(15) yes
C10 C12 1.4958(17) yes
C12 H122 0.958 no
C12 H123 0.984 no
C12 H121 0.969 no
C13 C14 1.5338(14) yes
C13 N20 1.4551(14) yes
C13 H131 1.011 no
C14 C15 1.5070(14) yes
C14 H141 0.963 no
C15 O16 1.4451(13) yes
C15 H151 1.010 no
C15 H152 0.971 no
O16 C17 1.3438(13) yes
C17 O18 1.2029(14) yes
C17 C19 1.4922(17) yes
C19 H191 0.968 no
C19 H192 0.914 no
C19 H193 0.954 no
N20 C21 1.3418(14) yes
N20 H201 0.850 no
C21 O22 1.2283(13) yes
C21 C23 1.5014(16) yes
C23 H233 0.944 no
C23 H232 0.930 no
C23 H231 1.004 no

loop_
_geom_hbond_atom_site_label_D
_geom_hbond_atom_site_label_H
_geom_hbond_atom_site_label_A
_geom_hbond_site_symmetry_A
_geom_hbond_angle_DHA
_geom_hbond_distance_DH
_geom_hbond_distance_HA
_geom_hbond_distance_DA
_geom_hbond_publ_flag
C2 H21 O11 1_545 163 1.01 2.38 3.3566(17) yes
C7 H73 O6 1_455 166 0.91 2.49 3.3810(17) yes
C8 H81 O22 1_455 132 0.99 2.57 3.3145(17) yes
C12 H122 O6 1_565 169 0.96 2.51 3.4586(17) yes
C12 H121 O11 1_655 156 0.97 2.43 3.3384(17) yes
C14 H141 O22 1_455 135 0.96 2.50 3.2513(17) yes
C19 H193 O18 1_455 143 0.95 2.56 3.3752(17) yes
C23 H232 O1 1_565 152 0.93 2.53 3.3813(17) yes
C23 H231 O18 2_755 149 1.00 2.48 3.3726(17) yes
N20 H201 O22 1_455 145 0.85 2.13 2.8662(17) yes
